data_8107594
loop_
_publ_author_name
'Du, Jun-Ya'
'Zhou, Tan-peng'
'Yang, Jing'
'Wang, Xia'

_publ_section_title
;
 Crystal structure of
 poly[chlorido-\m2-chlorido-(\m2-1-[(2-ethyl-4-methyl-1H-imidazol-1-yl)methyl]-1H-benzotriazole-\kN:N&#x2019;)cadmium(II)],
 C13H15CdN5Cl2
;
_journal_issue 5
_journal_name_full 'Zeitschrift f\"ur Kristallographie - New Crystal Structures'
_journal_page_first 895
_journal_page_last 897
_journal_paper_doi 10.1515/ncrs-2023-0263
_journal_volume 238
_journal_year 2023
_chemical_formula_moiety 'C13 H15 Cd Cl2 N5'
_chemical_formula_sum 'C13 H15 Cd Cl2 N5'
_chemical_formula_weight 424.60
_space_group_crystal_system monoclinic
_space_group_IT_number 14
_space_group_name_Hall '-P 2ybc'
_space_group_name_H-M_alt 'P 1 21/c 1'
_atom_sites_solution_hydrogens geom
_atom_sites_solution_primary direct
_cell_angle_alpha 90
_cell_angle_beta 101.927(3)
_cell_angle_gamma 90
_cell_formula_units_Z 4
_cell_length_a 11.5514(4)
_cell_length_b 16.7843(5)
_cell_length_c 8.9691(3)
_cell_measurement_reflns_used 2376
_cell_measurement_temperature 293(2)
_cell_measurement_theta_max 69.8560
_cell_measurement_theta_min 4.6990
_cell_volume 1701.41(10)
_computing_cell_refinement 'CrysAlisPro 1.171.38.41k (Rigaku OD, 2015)'
_computing_data_collection 'CrysAlisPro 1.171.38.41k (Rigaku OD, 2015)'
_computing_data_reduction 'CrysAlisPro 1.171.38.41k (Rigaku OD, 2015)'
_computing_molecular_graphics 'Olex2 (Dolomanov et al., 2009)'
_computing_publication_material 'Olex2 (Dolomanov et al., 2009)'
_computing_structure_refinement 'ShelXL (Sheldrick, 2015)'
_computing_structure_solution 'ShelXS (Sheldrick, 2008)'
_diffrn_ambient_temperature 293(2)
_diffrn_detector 'CCD plate'
_diffrn_detector_area_resol_mean 16.2312
_diffrn_detector_type Eos
_diffrn_measured_fraction_theta_full 1.000
_diffrn_measured_fraction_theta_max 1.000
_diffrn_measurement_details
;
List of Runs (angles in degrees, time in seconds):

  # Type    Start    End  Width  t~exp~   \w     \q     \k     \f   Frames
--------------------------------------------------------------------------
  1  \w    -71.00 -29.00   1.00    1.50    --  -33.50  19.00-180.00   42
  2  \w    -19.00  28.00   1.00    1.50    --  -33.50  19.00-180.00   47
  3  \w     25.00  56.00   1.00    1.50    --   36.47  57.00-150.00   31
  4  \w     37.00  94.00   1.00    1.50    --   36.47  57.00-180.00   57
  5  \w    -32.00  19.00   1.00    1.50    --   36.47 -77.00  30.00   51
  6  \w     81.00 110.00   1.00    1.50    --   36.47 178.00-180.00   29
  7  \w     71.00 103.00   1.00    1.50    --   36.47  57.00-150.00   32
  8  \w     70.00 106.00   1.00    1.50    --   36.47 178.00-120.00   36
  9  \w     42.00  74.00   1.00    1.50    --   36.47 -99.00-180.00   32
 10  \w     29.00  56.00   1.00    1.50    --   36.47 -77.00  30.00   27
 11  \w     83.00 112.00   1.00    4.50    --  108.00-111.00   0.00   29
 12  \w     57.00  84.00   1.00    4.50    --  108.00 -30.00-150.00   27
 13  \w     47.00  72.00   1.00    4.50    --  108.00-111.00   0.00   25
 14  \w     42.00 101.00   1.00    4.50    --  108.00-111.00 -90.00   59
 15  \w     37.00  78.00   1.00    4.50    --  108.00 -30.00 150.00   41
 16  \w     96.00 172.00   1.00    4.50    --  108.00  61.00-120.00   76
 17  \w    100.00 168.00   1.00    4.50    --  108.00 111.00-180.00   68
 18  \w     81.00 173.00   1.00    4.50    --  108.00  77.00 -60.00   92
 19  \w     59.00  88.00   1.00    4.50    --  108.00 -30.00 -60.00   29
 20  \w     47.00 137.00   1.00    4.50    --  108.00 -77.00-120.00   90
;
_diffrn_measurement_device 'four-circle diffractometer'
_diffrn_measurement_device_type 'Xcalibur, Eos, Gemini'
_diffrn_measurement_method '\w scans'
_diffrn_orient_matrix_type 'CrysAlisPro convention (1999,Acta A55,543-557)'
_diffrn_orient_matrix_UB_11 -0.1020516000
_diffrn_orient_matrix_UB_12 -0.0607963000
_diffrn_orient_matrix_UB_13 -0.0245036000
_diffrn_orient_matrix_UB_21 -0.0904124000
_diffrn_orient_matrix_UB_22 0.0686685000
_diffrn_orient_matrix_UB_23 -0.0248918000
_diffrn_orient_matrix_UB_31 -0.0010835000
_diffrn_orient_matrix_UB_32 -0.0012759000
_diffrn_orient_matrix_UB_33 -0.1720990000
_diffrn_radiation_monochromator graphite
_diffrn_radiation_probe x-ray
_diffrn_radiation_type CuK\a
_diffrn_radiation_wavelength 1.54184
_diffrn_reflns_av_R_equivalents 0.0383
_diffrn_reflns_av_unetI/netI 0.0504
_diffrn_reflns_Laue_measured_fraction_full 1.000
_diffrn_reflns_Laue_measured_fraction_max 1.000
_diffrn_reflns_limit_h_max 13
_diffrn_reflns_limit_h_min -13
_diffrn_reflns_limit_k_max 20
_diffrn_reflns_limit_k_min -18
_diffrn_reflns_limit_l_max 8
_diffrn_reflns_limit_l_min -10
_diffrn_reflns_number 6530
_diffrn_reflns_point_group_measured_fraction_full 1.000
_diffrn_reflns_point_group_measured_fraction_max 1.000
_diffrn_reflns_theta_full 67.072
_diffrn_reflns_theta_max 67.072
_diffrn_reflns_theta_min 3.911
_diffrn_source 'fine-focus sealed X-ray tube'
_diffrn_source_type 'Enhance (Cu) X-ray Source'
_exptl_absorpt_coefficient_mu 13.171
_exptl_absorpt_correction_T_max 0.442
_exptl_absorpt_correction_T_min 0.179
_exptl_absorpt_correction_type gaussian
_exptl_absorpt_process_details
;
CrysAlisPro 1.171.38.41k (Rigaku Oxford Diffraction, 2015)
Numerical absorption correction based on gaussian integration over
			a multifaceted crystal model
Empirical absorption correction using spherical harmonics,
 implemented in SCALE3 ABSPACK scaling algorithm.
;
_exptl_crystal_colour colourless
_exptl_crystal_colour_primary colourless
_exptl_crystal_density_diffrn 1.658
_exptl_crystal_description prism
_exptl_crystal_F_000 840
_exptl_crystal_size_max 0.248
_exptl_crystal_size_mid 0.172
_exptl_crystal_size_min 0.101
_refine_diff_density_max 0.604
_refine_diff_density_min -0.566
_refine_diff_density_rms 0.108
_refine_ls_extinction_coef .
_refine_ls_extinction_method none
_refine_ls_goodness_of_fit_ref 1.037
_refine_ls_hydrogen_treatment constr
_refine_ls_matrix_type full
_refine_ls_number_parameters 192
_refine_ls_number_reflns 3045
_refine_ls_number_restraints 0
_refine_ls_restrained_S_all 1.037
_refine_ls_R_factor_all 0.0477
_refine_ls_R_factor_gt 0.0379
_refine_ls_shift/su_max 0.001
_refine_ls_shift/su_mean 0.000
_refine_ls_structure_factor_coef Fsqd
_refine_ls_weighting_details 'w=1/[\s^2^(Fo^2^)+(0.0498P)^2^] where P=(Fo^2^+2Fc^2^)/3'
_refine_ls_weighting_scheme calc
_refine_ls_wR_factor_gt 0.0937
_refine_ls_wR_factor_ref 0.1020
_reflns_Friedel_coverage 0.000
_reflns_Friedel_fraction_full .
_reflns_Friedel_fraction_max .
_reflns_number_gt 2516
_reflns_number_total 3045
_reflns_threshold_expression 'I > 2\s(I)'
_cod_data_source_file suppl_j_ncrs-2023-0263_suppl.cif
_cod_data_source_block wx8
_cod_database_code 8107594
_chemical_oxdiff_formula C13H15N5Cd1Cl2
_shelx_space_group_comment
;
The symmetry employed for this shelxl refinement is uniquely defined
by the following loop, which should always be used as a source of
symmetry information in preference to the above space-group names.
They are only intended as comments.
;
_reflns_odcompleteness_completeness 99.94
_reflns_odcompleteness_iscentric 1
_reflns_odcompleteness_theta 66.97
_olex2_refinement_description
;
1. Fixed Uiso
 At 1.2 times of:
  All C(H) groups, All C(H,H) groups
 At 1.5 times of:
  All C(H,H,H) groups
2.a Secondary CH2 refined with riding coordinates:
 C7(H7A,H7B), C12(H12A,H12B)
2.b Aromatic/amide H refined with riding coordinates:
 C3(H3), C4(H4), C5(H5), C6(H6), C8(H8)
2.c Idealised Me refined as rotating group:
 C11(H11A,H11B,H11C), C13(H13A,H13B,H13C)
;
_olex2_date_sample_data_collection 2018-12-04
_olex2_submission_special_instructions 'No special instructions were received'
_oxdiff_exptl_absorpt_empirical_details
;
Empirical correction (ABSPACK) includes:
- Absorption correction using spherical harmonics
- Frame scaling
;
_oxdiff_exptl_absorpt_empirical_full_max 1.437
_oxdiff_exptl_absorpt_empirical_full_min 0.749

loop_
_space_group_symop_operation_xyz
'x, y, z'
'-x, y+1/2, -z+1/2'
'-x, -y, -z'
'x, -y-1/2, z-1/2'

loop_
_atom_site_label
_atom_site_type_symbol
_atom_site_fract_x
_atom_site_fract_y
_atom_site_fract_z
_atom_site_U_iso_or_equiv
_atom_site_adp_type
_atom_site_occupancy
_atom_site_site_symmetry_order
_atom_site_calc_flag
_atom_site_refinement_flags_posn
_atom_site_refinement_flags_adp
_atom_site_refinement_flags_occupancy
_atom_site_disorder_assembly
_atom_site_disorder_group
C1 C 0.6279(4) 0.8134(3) 0.3193(5) 0.0403(10) Uani 1 1 d . . . . .
C2 C 0.6310(4) 0.7357(3) 0.2687(5) 0.0401(10) Uani 1 1 d . . . . .
C3 C 0.5308(5) 0.6956(4) 0.1896(6) 0.0538(13) Uani 1 1 d . . . . .
H3 H 0.5340 0.6437 0.1544 0.065 Uiso 1 1 calc R . . . .
C4 C 0.4285(5) 0.7381(4) 0.1679(8) 0.0675(18) Uani 1 1 d . . . . .
H4 H 0.3592 0.7146 0.1149 0.081 Uiso 1 1 calc R . . . .
C5 C 0.4234(5) 0.8163(4) 0.2226(7) 0.0649(16) Uani 1 1 d . . . . .
H5 H 0.3506 0.8421 0.2074 0.078 Uiso 1 1 calc R . . . .
C6 C 0.5221(5) 0.8557(3) 0.2975(7) 0.0548(13) Uani 1 1 d . . . . .
H6 H 0.5187 0.9077 0.3319 0.066 Uiso 1 1 calc R . . . .
C7 C 0.8043(5) 0.6381(3) 0.3085(5) 0.0422(10) Uani 1 1 d . . . . .
H7A H 0.8881 0.6459 0.3126 0.051 Uiso 1 1 calc R . . . .
H7B H 0.7708 0.6116 0.2133 0.051 Uiso 1 1 calc R . . . .
C8 C 0.6988(4) 0.5321(3) 0.4287(6) 0.0415(10) Uani 1 1 d . . . . .
H8 H 0.6424 0.5181 0.3429 0.050 Uiso 1 1 calc R . . . .
C9 C 0.7086(5) 0.5027(3) 0.5691(6) 0.0426(10) Uani 1 1 d . . . . .
C10 C 0.8497(4) 0.5910(3) 0.5825(5) 0.0369(9) Uani 1 1 d . . . . .
C11 C 0.6381(5) 0.4398(4) 0.6247(7) 0.0632(16) Uani 1 1 d . . . . .
H11A H 0.5712 0.4264 0.5458 0.095 Uiso 1 1 calc GR . . . .
H11B H 0.6110 0.4589 0.7124 0.095 Uiso 1 1 calc GR . . . .
H11C H 0.6863 0.3933 0.6519 0.095 Uiso 1 1 calc GR . . . .
C12 C 0.9571(4) 0.6403(3) 0.6353(6) 0.0482(12) Uani 1 1 d . . . . .
H12A H 0.9662 0.6502 0.7437 0.058 Uiso 1 1 calc R . . . .
H12B H 0.9465 0.6914 0.5836 0.058 Uiso 1 1 calc R . . . .
C13 C 1.0696(6) 0.6016(6) 0.6064(12) 0.107(3) Uani 1 1 d . . . . .
H13A H 1.0662 0.5987 0.4987 0.161 Uiso 1 1 calc GR . . . .
H13B H 1.0767 0.5488 0.6487 0.161 Uiso 1 1 calc GR . . . .
H13C H 1.1369 0.6327 0.6537 0.161 Uiso 1 1 calc GR . . . .
Cd1 Cd 0.84244(3) 0.96958(2) 0.41888(3) 0.03804(13) Uani 1 1 d . . . . .
Cl1 Cl 0.98139(10) 1.09584(7) 0.41601(14) 0.0486(3) Uani 1 1 d . . . . .
Cl2 Cl 0.68886(12) 1.02310(8) 0.53875(15) 0.0537(3) Uani 1 1 d . . . . .
N1 N 0.7413(4) 0.8347(2) 0.3914(5) 0.0445(9) Uani 1 1 d . . . . .
N2 N 0.8110(4) 0.7748(2) 0.3865(5) 0.0452(10) Uani 1 1 d . . . . .
N3 N 0.7477(4) 0.7151(2) 0.3128(4) 0.0394(8) Uani 1 1 d . . . . .
N4 N 0.7888(3) 0.5876(2) 0.4357(4) 0.0375(8) Uani 1 1 d . . . . .
N5 N 0.8027(4) 0.5404(2) 0.6643(4) 0.0393(9) Uani 1 1 d . . . . .

loop_
_atom_site_aniso_label
_atom_site_aniso_U_11
_atom_site_aniso_U_22
_atom_site_aniso_U_33
_atom_site_aniso_U_23
_atom_site_aniso_U_13
_atom_site_aniso_U_12
C1 0.043(2) 0.037(3) 0.041(2) 0.005(2) 0.0101(19) -0.002(2)
C2 0.052(3) 0.038(2) 0.031(2) 0.0069(18) 0.0101(19) -0.003(2)
C3 0.060(3) 0.049(3) 0.048(3) 0.001(2) 0.001(2) -0.012(3)
C4 0.052(3) 0.069(4) 0.071(4) 0.013(3) -0.012(3) -0.014(3)
C5 0.045(3) 0.062(4) 0.082(4) 0.018(3) 0.000(3) 0.005(3)
C6 0.056(3) 0.044(3) 0.063(3) 0.009(3) 0.011(3) 0.005(2)
C7 0.056(3) 0.037(2) 0.037(2) 0.0008(19) 0.019(2) 0.006(2)
C8 0.045(2) 0.037(2) 0.042(3) -0.005(2) 0.0056(19) -0.003(2)
C9 0.048(3) 0.040(3) 0.040(3) -0.002(2) 0.009(2) 0.002(2)
C10 0.042(2) 0.028(2) 0.041(2) -0.0004(18) 0.0101(18) 0.0031(18)
C11 0.064(3) 0.069(4) 0.054(3) 0.005(3) 0.006(3) -0.020(3)
C12 0.041(2) 0.053(3) 0.050(3) -0.003(2) 0.009(2) -0.001(2)
C13 0.041(3) 0.128(8) 0.154(8) -0.051(7) 0.021(4) 0.000(4)
Cd1 0.03790(18) 0.0407(2) 0.0355(2) -0.00067(13) 0.00747(12) -0.00152(13)
Cl1 0.0427(5) 0.0425(6) 0.0567(7) 0.0101(5) 0.0015(5) -0.0064(5)
Cl2 0.0587(7) 0.0569(8) 0.0505(7) 0.0015(6) 0.0231(6) 0.0138(6)
N1 0.047(2) 0.031(2) 0.053(2) 0.0006(17) 0.0052(18) -0.0006(17)
N2 0.044(2) 0.036(2) 0.054(2) 0.0028(18) 0.0069(18) -0.0032(18)
N3 0.047(2) 0.033(2) 0.040(2) 0.0001(16) 0.0121(17) 0.0001(17)
N4 0.0425(19) 0.0317(19) 0.040(2) 0.0009(16) 0.0114(16) 0.0051(16)
N5 0.048(2) 0.040(2) 0.0311(19) 0.0009(16) 0.0100(16) 0.0009(17)

loop_
_atom_type_symbol
_atom_type_description
_atom_type_scat_dispersion_real
_atom_type_scat_dispersion_imag
_atom_type_scat_source
C C 0.0181 0.0091 'International Tables Vol C Tables 4.2.6.8 and 6.1.1.4'
H H 0.0000 0.0000 'International Tables Vol C Tables 4.2.6.8 and 6.1.1.4'
Cd Cd 0.1185 4.6533 'International Tables Vol C Tables 4.2.6.8 and 6.1.1.4'
Cl Cl 0.3639 0.7018 'International Tables Vol C Tables 4.2.6.8 and 6.1.1.4'
N N 0.0311 0.0180 'International Tables Vol C Tables 4.2.6.8 and 6.1.1.4'

loop_
_exptl_crystal_face_index_h
_exptl_crystal_face_index_k
_exptl_crystal_face_index_l
_exptl_crystal_face_perp_dist
4 -3 -5 0.1042
-6 6 -1 0.0512
0 -4 -5 0.1107
4 8 -3 0.1019
1 4 5 0.0748
-4 -9 0 0.0501
6 -5 0 0.0312
7 0 0 0.0426
-3 10 -1 0.1075

loop_
_geom_angle_atom_site_label_1
_geom_angle_atom_site_label_2
_geom_angle_atom_site_label_3
_geom_angle
_geom_angle_site_symmetry_1
_geom_angle_site_symmetry_3
C2 C1 C6 121.0(5) . .
N1 C1 C2 108.1(4) . .
N1 C1 C6 130.8(5) . .
C1 C2 C3 123.0(5) . .
N3 C2 C1 103.5(4) . .
N3 C2 C3 133.4(5) . .
C2 C3 H3 122.4 . .
C4 C3 C2 115.1(6) . .
C4 C3 H3 122.4 . .
C3 C4 H4 118.8 . .
C3 C4 C5 122.5(5) . .
C5 C4 H4 118.8 . .
C4 C5 H5 119.0 . .
C6 C5 C4 122.1(6) . .
C6 C5 H5 119.0 . .
C1 C6 H6 121.9 . .
C5 C6 C1 116.2(6) . .
C5 C6 H6 121.9 . .
H7A C7 H7B 108.0 . .
N3 C7 H7A 109.3 . .
N3 C7 H7B 109.3 . .
N3 C7 N4 111.5(4) . .
N4 C7 H7A 109.3 . .
N4 C7 H7B 109.3 . .
C9 C8 H8 126.6 . .
C9 C8 N4 106.8(4) . .
N4 C8 H8 126.6 . .
C8 C9 C11 129.5(5) . .
C8 C9 N5 108.3(4) . .
N5 C9 C11 122.2(5) . .
N4 C10 C12 124.3(4) . .
N5 C10 C12 126.7(4) . .
N5 C10 N4 108.9(4) . .
C9 C11 H11A 109.5 . .
C9 C11 H11B 109.5 . .
C9 C11 H11C 109.5 . .
H11A C11 H11B 109.5 . .
H11A C11 H11C 109.5 . .
H11B C11 H11C 109.5 . .
C10 C12 H12A 109.0 . .
C10 C12 H12B 109.0 . .
C10 C12 C13 113.1(5) . .
H12A C12 H12B 107.8 . .
C13 C12 H12A 109.0 . .
C13 C12 H12B 109.0 . .
C12 C13 H13A 109.5 . .
C12 C13 H13B 109.5 . .
C12 C13 H13C 109.5 . .
H13A C13 H13B 109.5 . .
H13A C13 H13C 109.5 . .
H13B C13 H13C 109.5 . .
Cl1 Cd1 Cl1 86.39(4) 3_776 .
Cl1 Cd1 N1 88.16(10) 3_776 .
Cl2 Cd1 Cl1 101.94(5) . .
Cl2 Cd1 Cl1 118.57(5) . 3_776
Cl2 Cd1 N1 90.52(11) . .
N1 Cd1 Cl1 167.52(11) . .
N5 Cd1 Cl1 122.61(11) 4_575 3_776
N5 Cd1 Cl1 92.68(11) 4_575 .
N5 Cd1 Cl2 117.68(11) 4_575 .
N5 Cd1 N1 80.84(14) 4_575 .
Cd1 Cl1 Cd1 93.61(4) 3_776 .
C1 N1 Cd1 130.5(3) . .
N2 N1 C1 108.6(4) . .
N2 N1 Cd1 114.8(3) . .
N1 N2 N3 108.6(4) . .
C2 N3 C7 129.7(4) . .
N2 N3 C2 111.1(4) . .
N2 N3 C7 118.6(4) . .
C8 N4 C7 124.5(4) . .
C10 N4 C7 127.5(4) . .
C10 N4 C8 107.7(4) . .
C9 N5 Cd1 124.2(3) . 4_576
C10 N5 C9 108.3(4) . .
C10 N5 Cd1 126.7(3) . 4_576

loop_
_geom_bond_atom_site_label_1
_geom_bond_atom_site_label_2
_geom_bond_distance
_geom_bond_site_symmetry_2
C1 C2 1.384(7) .
C1 C6 1.391(7) .
C1 N1 1.383(6) .
C2 C3 1.398(7) .
C2 N3 1.369(6) .
C3 H3 0.9300 .
C3 C4 1.360(9) .
C4 H4 0.9300 .
C4 C5 1.407(10) .
C5 H5 0.9300 .
C5 C6 1.368(8) .
C6 H6 0.9300 .
C7 H7A 0.9700 .
C7 H7B 0.9700 .
C7 N3 1.452(6) .
C7 N4 1.461(6) .
C8 H8 0.9300 .
C8 C9 1.335(7) .
C8 N4 1.388(6) .
C9 C11 1.482(8) .
C9 N5 1.389(6) .
C10 C12 1.486(7) .
C10 N4 1.360(6) .
C10 N5 1.310(6) .
C11 H11A 0.9600 .
C11 H11B 0.9600 .
C11 H11C 0.9600 .
C12 H12A 0.9700 .
C12 H12B 0.9700 .
C12 C13 1.523(8) .
C13 H13A 0.9600 .
C13 H13B 0.9600 .
C13 H13C 0.9600 .
Cd1 Cl1 2.5088(12) 3_776
Cd1 Cl1 2.6617(12) .
Cd1 Cl2 2.4287(13) .
Cd1 N1 2.536(4) .
Cd1 N5 2.241(4) 4_575
Cl1 Cd1 2.5089(12) 3_776
N1 N2 1.294(6) .
N2 N3 1.333(6) .
N5 Cd1 2.241(4) 4_576

loop_
_geom_torsion_atom_site_label_1
_geom_torsion_atom_site_label_2
_geom_torsion_atom_site_label_3
_geom_torsion_atom_site_label_4
_geom_torsion
_geom_torsion_site_symmetry_1
_geom_torsion_site_symmetry_2
_geom_torsion_site_symmetry_3
_geom_torsion_site_symmetry_4
C1 C2 C3 C4 -1.2(8) . . . .
C1 C2 N3 C7 171.7(4) . . . .
C1 C2 N3 N2 0.9(5) . . . .
C1 N1 N2 N3 0.4(6) . . . .
C2 C1 C6 C5 -0.7(8) . . . .
C2 C1 N1 Cd1 150.4(3) . . . .
C2 C1 N1 N2 0.1(6) . . . .
C2 C3 C4 C5 -0.8(10) . . . .
C3 C2 N3 C7 -9.4(9) . . . .
C3 C2 N3 N2 179.7(5) . . . .
C3 C4 C5 C6 2.0(11) . . . .
C4 C5 C6 C1 -1.2(9) . . . .
C6 C1 C2 C3 1.9(8) . . . .
C6 C1 C2 N3 -179.0(5) . . . .
C6 C1 N1 Cd1 -31.3(8) . . . .
C6 C1 N1 N2 178.4(5) . . . .
C8 C9 N5 C10 -0.8(6) . . . .
C8 C9 N5 Cd1 169.3(3) . . . 4_576
C9 C8 N4 C7 -175.3(4) . . . .
C9 C8 N4 C10 -1.1(5) . . . .
C11 C9 N5 C10 178.1(5) . . . .
C11 C9 N5 Cd1 -11.8(7) . . . 4_576
C12 C10 N4 C7 -9.5(7) . . . .
C12 C10 N4 C8 176.6(4) . . . .
C12 C10 N5 C9 -175.7(5) . . . .
C12 C10 N5 Cd1 14.5(7) . . . 4_576
Cd1 N1 N2 N3 -155.1(3) . . . .
N1 C1 C2 C3 -179.6(5) . . . .
N1 C1 C2 N3 -0.6(5) . . . .
N1 C1 C6 C5 -178.8(5) . . . .
N1 N2 N3 C2 -0.8(6) . . . .
N1 N2 N3 C7 -172.9(4) . . . .
N3 C2 C3 C4 -179.8(5) . . . .
N3 C7 N4 C8 94.0(5) . . . .
N3 C7 N4 C10 -79.0(6) . . . .
N4 C7 N3 C2 -79.1(6) . . . .
N4 C7 N3 N2 91.2(5) . . . .
N4 C8 C9 C11 -177.7(6) . . . .
N4 C8 C9 N5 1.1(6) . . . .
N4 C10 C12 C13 -81.3(7) . . . .
N4 C10 N5 C9 0.1(5) . . . .
N4 C10 N5 Cd1 -169.7(3) . . . 4_576
N5 C10 C12 C13 93.9(7) . . . .
N5 C10 N4 C7 174.5(4) . . . .
N5 C10 N4 C8 0.6(5) . . . .

loop_
_exptl_oxdiff_crystal_face_indexfrac_h
_exptl_oxdiff_crystal_face_indexfrac_k
_exptl_oxdiff_crystal_face_indexfrac_l
_exptl_oxdiff_crystal_face_x
_exptl_oxdiff_crystal_face_y
_exptl_oxdiff_crystal_face_z
3.7700 -2.6442 -5.3275 -0.0934 -0.3898 0.9161
-5.7870 6.1863 -0.7013 0.2317 0.9655 0.1191
-0.4332 -3.8979 -5.2386 0.4096 -0.0981 0.9070
4.4642 8.0597 -2.5062 -0.8842 0.2122 0.4162
0.6958 4.3656 5.0798 -0.4609 0.1104 -0.8806
-4.1800 -8.9328 -0.0923 0.9719 -0.2332 0.0318
6.0000 -5.0000 0.0000 -0.3083 -0.8858 -0.0001
7.0000 -0.0000 0.0000 -0.7144 -0.6329 -0.0076
-3.0000 10.0000 -1.0000 -0.2773 0.9828 0.1626
